data_7006610
loop_
_publ_author_name
'Zhang, Jie'
'Cai, Ruifang'
'Weng, Linhong'
'Zhou, Xigeng'

_publ_section_title
;
 Unusual modification methods for the ureido ligand of lanthanocene
 derivatives.
;
_journal_issue 9
_journal_name_full 'Dalton transactions (Cambridge, England : 2003)'
_journal_page_first 1168
_journal_page_last 1173
_journal_paper_doi 10.1039/b512200g
_journal_year 2006
_chemical_formula_sum 'C54 H58 N4 O4 S2 Y2'
_chemical_formula_weight 1068.98
_chemical_name_systematic
;
?
;
_space_group_IT_number 2
_symmetry_cell_setting triclinic
_symmetry_space_group_name_Hall '-P 1'
_symmetry_space_group_name_H-M 'P -1'
_atom_sites_solution_hydrogens geom
_atom_sites_solution_primary direct
_atom_sites_solution_secondary difmap
_audit_creation_method SHELXL-97
_cell_angle_alpha 115.648(4)
_cell_angle_beta 101.544(4)
_cell_angle_gamma 100.942(4)
_cell_formula_units_Z 1
_cell_length_a 11.192(3)
_cell_length_b 11.414(4)
_cell_length_c 12.089(4)
_cell_measurement_reflns_used 1015
_cell_measurement_temperature 293(2)
_cell_measurement_theta_max 22.489
_cell_measurement_theta_min 2.850
_cell_volume 1295.5(7)
_computing_cell_refinement 'Bruker SMART'
_computing_data_collection 'Bruker SMART'
_computing_data_reduction 'Bruker SHELXTL'
_computing_molecular_graphics 'Bruker SHELXTL'
_computing_publication_material 'Bruker SHELXTL'
_computing_structure_refinement 'SHELXL-97 (Sheldrick, 1997)'
_computing_structure_solution 'SHELXS-97 (Sheldrick, 1990)'
_diffrn_ambient_temperature 293(2)
_diffrn_measured_fraction_theta_full 0.983
_diffrn_measured_fraction_theta_max 0.983
_diffrn_measurement_device_type 'CCD area detector'
_diffrn_measurement_method 'phi and omega scans'
_diffrn_radiation_monochromator graphite
_diffrn_radiation_source 'fine-focus sealed tube'
_diffrn_radiation_type MoK\a
_diffrn_radiation_wavelength 0.71073
_diffrn_reflns_av_R_equivalents 0.0222
_diffrn_reflns_av_sigmaI/netI 0.0748
_diffrn_reflns_limit_h_max 13
_diffrn_reflns_limit_h_min -6
_diffrn_reflns_limit_k_max 13
_diffrn_reflns_limit_k_min -13
_diffrn_reflns_limit_l_max 13
_diffrn_reflns_limit_l_min -14
_diffrn_reflns_number 5455
_diffrn_reflns_theta_full 25.01
_diffrn_reflns_theta_max 25.01
_diffrn_reflns_theta_min 1.96
_diffrn_standards_decay_% 3.63
_exptl_absorpt_coefficient_mu 2.357
_exptl_absorpt_correction_T_max 0.7188
_exptl_absorpt_correction_T_min 0.6500
_exptl_absorpt_correction_type multi-scan
_exptl_absorpt_process_details sadabs
_exptl_crystal_density_diffrn 1.370
_exptl_crystal_density_method 'not measured'
_exptl_crystal_F_000 552
_exptl_crystal_size_max 0.20
_exptl_crystal_size_mid 0.20
_exptl_crystal_size_min 0.15
_refine_diff_density_max 0.506
_refine_diff_density_min -0.550
_refine_diff_density_rms 0.064
_refine_ls_extinction_method none
_refine_ls_goodness_of_fit_ref 0.921
_refine_ls_hydrogen_treatment mixed
_refine_ls_matrix_type full
_refine_ls_number_parameters 273
_refine_ls_number_reflns 4500
_refine_ls_number_restraints 0
_refine_ls_restrained_S_all 0.921
_refine_ls_R_factor_all 0.0710
_refine_ls_R_factor_gt 0.0447
_refine_ls_shift/su_max 0.001
_refine_ls_shift/su_mean 0.000
_refine_ls_structure_factor_coef Fsqd
_refine_ls_weighting_details 'calc w=1/[\s^2^(Fo^2^)+(0.0547P)^2^+0.0000P] where P=(Fo^2^+2Fc^2^)/3'
_refine_ls_weighting_scheme calc
_refine_ls_wR_factor_gt 0.1001
_refine_ls_wR_factor_ref 0.1059
_reflns_number_gt 3014
_reflns_number_total 4500
_reflns_threshold_expression >2sigma(I)
_cod_data_source_file b512200g.txt
_cod_data_source_block f50628a
_cod_depositor_comments
;
The following automatic conversions were performed:
'_symmetry_cell_setting' value 'Triclinic' changed to 'triclinic'
according to '/home/saulius/struct/CIF-dictionaries/cif_core.dic'
dictionary named 'cif_core.dic' version 2.4.1 from 2010-06-29.

Automatic conversion script
Id: cif_fix_enum 1527 2010-12-29 10:47:43Z saulius 
;
_cod_original_sg_symbol_H-M P-1
_cod_database_code 7006610

loop_
_symmetry_equiv_pos_as_xyz
'x, y, z'
'-x, -y, -z'

loop_
_atom_site_label
_atom_site_type_symbol
_atom_site_fract_x
_atom_site_fract_y
_atom_site_fract_z
_atom_site_U_iso_or_equiv
_atom_site_adp_type
_atom_site_occupancy
_atom_site_symmetry_multiplicity
_atom_site_calc_flag
_atom_site_refinement_flags
_atom_site_disorder_assembly
_atom_site_disorder_group
Y1 Y 0.51474(4) -0.07236(4) 0.62169(4) 0.04411(16) Uani 1 1 d . . .
S1 S 0.22381(12) 0.09711(13) 0.63256(13) 0.0657(4) Uani 1 1 d . . .
N1 N 0.3101(3) 0.1450(3) 0.4529(3) 0.0445(8) Uani 1 1 d . . .
N2 N 0.1730(5) 0.6545(5) 0.8701(4) 0.1039(16) Uani 1 1 d . . .
H2B H 0.0987 0.6656 0.8558 0.125 Uiso 1 1 calc R . .
H2C H 0.2403 0.7242 0.9202 0.125 Uiso 1 1 calc R . .
O1 O 0.4028(2) 0.0323(3) 0.5325(2) 0.0465(7) Uani 1 1 d . . .
C1 C 0.4377(6) -0.3182(6) 0.5951(8) 0.092(2) Uani 1 1 d . . .
H1A H 0.4897 -0.3592 0.6338 0.111 Uiso 1 1 calc R . .
C2 C 0.4134(5) -0.3408(5) 0.4736(7) 0.0815(17) Uani 1 1 d . . .
H2A H 0.4488 -0.3985 0.4103 0.098 Uiso 1 1 calc R . .
C3 C 0.3188(5) -0.2904(5) 0.4449(6) 0.0770(15) Uani 1 1 d . . .
H3A H 0.2749 -0.3070 0.3583 0.092 Uiso 1 1 calc R . .
C4 C 0.2801(5) -0.2354(5) 0.5493(7) 0.0805(17) Uani 1 1 d . . .
H4A H 0.2032 -0.2062 0.5499 0.097 Uiso 1 1 calc R . .
C5 C 0.3498(7) -0.2514(7) 0.6458(6) 0.104(2) Uani 1 1 d . . .
H5A H 0.3307 -0.2382 0.7252 0.125 Uiso 1 1 calc R . .
C6 C 0.5968(6) 0.0234(6) 0.8740(4) 0.0810(16) Uani 1 1 d . . .
H6A H 0.5769 -0.0281 0.9187 0.097 Uiso 1 1 calc R . .
C7 C 0.5310(5) 0.1113(6) 0.8552(5) 0.0831(16) Uani 1 1 d . . .
H7A H 0.4581 0.1307 0.8850 0.100 Uiso 1 1 calc R . .
C8 C 0.6031(6) 0.1847(5) 0.8125(5) 0.0748(15) Uani 1 1 d . . .
H8A H 0.5894 0.2639 0.8058 0.090 Uiso 1 1 calc R . .
C9 C 0.7098(5) 0.1435(5) 0.8048(4) 0.0684(14) Uani 1 1 d . . .
H9A H 0.7840 0.1883 0.7901 0.082 Uiso 1 1 calc R . .
C10 C 0.7062(5) 0.0451(5) 0.8427(4) 0.0708(14) Uani 1 1 d . . .
H10A H 0.7772 0.0101 0.8598 0.085 Uiso 1 1 calc R . .
C11 C 0.3166(4) 0.0946(4) 0.5285(4) 0.0440(10) Uani 1 1 d . . .
C12 C 0.2087(4) 0.1963(4) 0.4226(4) 0.0469(10) Uani 1 1 d . . .
C13 C 0.0866(4) 0.1111(5) 0.3503(4) 0.0573(12) Uani 1 1 d . . .
H13A H 0.0681 0.0178 0.3216 0.069 Uiso 1 1 calc R . .
C14 C -0.0097(4) 0.1615(5) 0.3193(5) 0.0675(13) Uani 1 1 d . . .
H14A H -0.0925 0.1024 0.2694 0.081 Uiso 1 1 calc R . .
C15 C 0.0169(5) 0.2989(6) 0.3621(5) 0.0769(15) Uani 1 1 d . . .
H15A H -0.0485 0.3335 0.3431 0.092 Uiso 1 1 calc R . .
C16 C 0.1384(5) 0.3846(5) 0.4321(5) 0.0754(15) Uani 1 1 d . . .
H16A H 0.1565 0.4778 0.4601 0.090 Uiso 1 1 calc R . .
C17 C 0.2350(4) 0.3338(4) 0.4617(5) 0.0626(13) Uani 1 1 d . . .
H17A H 0.3185 0.3925 0.5083 0.075 Uiso 1 1 calc R . .
C18 C 0.2088(4) 0.2635(5) 0.6960(4) 0.0575(12) Uani 1 1 d . . .
C19 C 0.0896(5) 0.2822(5) 0.6729(4) 0.0651(13) Uani 1 1 d . . .
H19A H 0.0166 0.2075 0.6175 0.078 Uiso 1 1 calc R . .
C20 C 0.0794(5) 0.4123(6) 0.7324(5) 0.0741(15) Uani 1 1 d . . .
H20A H -0.0014 0.4233 0.7175 0.089 Uiso 1 1 calc R . .
C21 C 0.1843(5) 0.5253(6) 0.8127(4) 0.0710(14) Uani 1 1 d . . .
C22 C 0.3030(5) 0.5043(6) 0.8325(5) 0.0806(15) Uani 1 1 d . . .
H22A H 0.3765 0.5792 0.8851 0.097 Uiso 1 1 calc R . .
C23 C 0.3142(5) 0.3763(5) 0.7766(5) 0.0705(14) Uani 1 1 d . . .
H23A H 0.3949 0.3653 0.7935 0.085 Uiso 1 1 calc R . .
O2 O 0.9335(8) 0.6970(10) 0.9485(8) 0.230(3) Uiso 1 1 d . . .
C24 C 0.8829(14) 0.8012(15) 0.9608(13) 0.257(6) Uiso 1 1 d . . .
H24A H 0.8939 0.8241 0.8942 0.308 Uiso 1 1 calc R . .
H24B H 0.9317 0.8814 1.0440 0.308 Uiso 1 1 calc R . .
C25 C 0.7506(13) 0.7714(15) 0.9513(13) 0.247(6) Uiso 1 1 d . . .
H25A H 0.7394 0.8193 1.0352 0.296 Uiso 1 1 calc R . .
H25B H 0.7030 0.7949 0.8919 0.296 Uiso 1 1 calc R . .
C26 C 0.7140(12) 0.6332(14) 0.9047(12) 0.237(5) Uiso 1 1 d . . .
H26A H 0.6674 0.5857 0.8127 0.284 Uiso 1 1 calc R . .
H26B H 0.6585 0.6086 0.9485 0.284 Uiso 1 1 calc R . .
C27 C 0.8311(11) 0.5945(12) 0.9280(11) 0.215(5) Uiso 1 1 d . . .
H27A H 0.8429 0.5813 1.0030 0.258 Uiso 1 1 calc R . .
H27B H 0.8238 0.5095 0.8537 0.258 Uiso 1 1 calc R . .

loop_
_atom_site_aniso_label
_atom_site_aniso_U_11
_atom_site_aniso_U_22
_atom_site_aniso_U_33
_atom_site_aniso_U_23
_atom_site_aniso_U_13
_atom_site_aniso_U_12
Y1 0.0450(2) 0.0402(2) 0.0538(3) 0.0247(2) 0.02119(19) 0.01734(17)
S1 0.0736(8) 0.0721(8) 0.0924(9) 0.0547(8) 0.0550(7) 0.0425(7)
N1 0.0414(19) 0.0403(19) 0.060(2) 0.0271(18) 0.0208(17) 0.0175(16)
N2 0.115(4) 0.084(3) 0.075(3) 0.007(3) 0.003(3) 0.060(3)
O1 0.0485(16) 0.0460(16) 0.0600(18) 0.0298(14) 0.0272(14) 0.0266(13)
C1 0.081(4) 0.063(4) 0.133(6) 0.068(4) 0.003(4) 0.007(3)
C2 0.053(3) 0.040(3) 0.123(5) 0.017(3) 0.033(4) 0.006(2)
C3 0.060(4) 0.058(3) 0.084(4) 0.030(3) 0.002(3) -0.011(3)
C4 0.054(3) 0.061(3) 0.139(6) 0.050(4) 0.049(4) 0.022(3)
C5 0.119(6) 0.085(5) 0.097(5) 0.047(4) 0.055(5) -0.017(4)
C6 0.105(4) 0.093(4) 0.051(3) 0.039(3) 0.025(3) 0.033(4)
C7 0.078(4) 0.099(4) 0.053(3) 0.013(3) 0.024(3) 0.044(4)
C8 0.095(4) 0.049(3) 0.060(3) 0.012(3) 0.013(3) 0.030(3)
C9 0.064(3) 0.061(3) 0.052(3) 0.015(3) 0.005(3) 0.005(3)
C10 0.066(3) 0.082(4) 0.053(3) 0.022(3) 0.010(3) 0.034(3)
C11 0.040(2) 0.034(2) 0.054(3) 0.017(2) 0.018(2) 0.0108(19)
C12 0.043(3) 0.046(3) 0.065(3) 0.031(2) 0.026(2) 0.020(2)
C13 0.047(3) 0.053(3) 0.075(3) 0.033(3) 0.023(2) 0.015(2)
C14 0.043(3) 0.082(4) 0.084(4) 0.045(3) 0.020(3) 0.023(3)
C15 0.060(3) 0.101(4) 0.116(4) 0.080(4) 0.039(3) 0.048(3)
C16 0.067(4) 0.064(3) 0.129(5) 0.065(3) 0.045(3) 0.033(3)
C17 0.047(3) 0.049(3) 0.101(4) 0.043(3) 0.026(3) 0.017(2)
C18 0.062(3) 0.067(3) 0.061(3) 0.034(3) 0.033(3) 0.036(3)
C19 0.059(3) 0.076(4) 0.065(3) 0.030(3) 0.029(2) 0.032(3)
C20 0.070(4) 0.091(4) 0.065(3) 0.029(3) 0.026(3) 0.053(3)
C21 0.087(4) 0.073(4) 0.046(3) 0.018(3) 0.016(3) 0.043(3)
C22 0.074(4) 0.076(4) 0.064(3) 0.016(3) 0.007(3) 0.030(3)
C23 0.058(3) 0.077(4) 0.074(3) 0.027(3) 0.021(3) 0.038(3)

loop_
_atom_type_symbol
_atom_type_description
_atom_type_scat_dispersion_real
_atom_type_scat_dispersion_imag
_atom_type_scat_source
C C 0.0033 0.0016 'International Tables Vol C Tables 4.2.6.8 and 6.1.1.4'
H H 0.0000 0.0000 'International Tables Vol C Tables 4.2.6.8 and 6.1.1.4'
O O 0.0106 0.0060 'International Tables Vol C Tables 4.2.6.8 and 6.1.1.4'
N N 0.0061 0.0033 'International Tables Vol C Tables 4.2.6.8 and 6.1.1.4'
S S 0.1246 0.1234 'International Tables Vol C Tables 4.2.6.8 and 6.1.1.4'
Y Y -2.7962 3.5667 'International Tables Vol C Tables 4.2.6.8 and 6.1.1.4'

loop_
_geom_angle_atom_site_label_1
_geom_angle_atom_site_label_2
_geom_angle_atom_site_label_3
_geom_angle
_geom_angle_site_symmetry_1
_geom_angle_site_symmetry_3
_geom_angle_publ_flag
O1 Y1 O1 66.54(10) . 2_656 ?
O1 Y1 N1 120.16(10) . 2_656 ?
O1 Y1 N1 53.75(10) 2_656 2_656 ?
O1 Y1 C1 128.96(15) . . ?
O1 Y1 C1 122.2(2) 2_656 . ?
N1 Y1 C1 84.72(19) 2_656 . ?
O1 Y1 C7 90.42(15) . . ?
O1 Y1 C7 127.29(17) 2_656 . ?
N1 Y1 C7 127.42(14) 2_656 . ?
C1 Y1 C7 109.3(3) . . ?
O1 Y1 C4 80.86(15) . . ?
O1 Y1 C4 120.65(18) 2_656 . ?
N1 Y1 C4 125.01(15) 2_656 . ?
C1 Y1 C4 50.32(17) . . ?
C7 Y1 C4 99.6(2) . . ?
O1 Y1 C6 121.66(15) . . ?
O1 Y1 C6 135.78(15) 2_656 . ?
N1 Y1 C6 104.58(16) 2_656 . ?
C1 Y1 C6 87.8(2) . . ?
C7 Y1 C6 31.24(16) . . ?
C4 Y1 C6 103.4(2) . . ?
O1 Y1 C5 108.6(2) . . ?
O1 Y1 C5 143.52(16) 2_656 . ?
N1 Y1 C5 116.2(2) 2_656 . ?
C1 Y1 C5 31.50(19) . . ?
C7 Y1 C5 87.7(2) . . ?
C4 Y1 C5 30.13(17) . . ?
C6 Y1 C5 79.0(2) . . ?
O1 Y1 C2 108.94(18) . . ?
O1 Y1 C2 96.17(16) 2_656 . ?
N1 Y1 C2 76.16(13) 2_656 . ?
C1 Y1 C2 29.33(17) . . ?
C7 Y1 C2 136.5(2) . . ?
C4 Y1 C2 48.96(16) . . ?
C6 Y1 C2 117.0(2) . . ?
C5 Y1 C2 49.58(19) . . ?
O1 Y1 C3 81.34(15) . . ?
O1 Y1 C3 95.05(15) 2_656 . ?
N1 Y1 C3 99.05(17) 2_656 . ?
C1 Y1 C3 49.35(18) . . ?
C7 Y1 C3 129.1(2) . . ?
C4 Y1 C3 29.50(15) . . ?
C6 Y1 C3 128.35(18) . . ?
C5 Y1 C3 49.39(18) . . ?
C2 Y1 C3 29.59(15) . . ?
O1 Y1 C8 78.48(13) . . ?
O1 Y1 C8 97.11(15) 2_656 . ?
N1 Y1 C8 110.34(16) 2_656 . ?
C1 Y1 C8 137.6(2) . . ?
C7 Y1 C8 30.29(16) . . ?
C4 Y1 C8 124.0(2) . . ?
C6 Y1 C8 50.57(17) . . ?
C5 Y1 C8 117.9(2) . . ?
C2 Y1 C8 166.5(2) . . ?
C3 Y1 C8 149.9(2) . . ?
O1 Y1 C9 99.97(14) . . ?
O1 Y1 C9 86.86(13) 2_656 . ?
N1 Y1 C9 81.61(14) 2_656 . ?
C1 Y1 C9 128.99(19) . . ?
C7 Y1 C9 49.62(16) . . ?
C4 Y1 C9 149.1(2) . . ?
C6 Y1 C9 49.67(16) . . ?
C5 Y1 C9 128.63(19) . . ?
C2 Y1 C9 149.7(2) . . ?
C3 Y1 C9 178.00(17) . . ?
C8 Y1 C9 29.92(14) . . ?
C18 S1 C11 103.3(2) . . ?
C11 N1 C12 123.3(3) . . ?
C11 N1 Y1 94.1(2) . 2_656 ?
C12 N1 Y1 141.5(3) . 2_656 ?
C11 O1 Y1 151.0(2) . . ?
C11 O1 Y1 95.2(2) . 2_656 ?
Y1 O1 Y1 113.46(10) . 2_656 ?
C2 C1 C5 106.5(6) . . ?
C2 C1 Y1 76.0(3) . . ?
C5 C1 Y1 74.7(3) . . ?
C1 C2 C3 110.2(6) . . ?
C1 C2 Y1 74.7(3) . . ?
C3 C2 Y1 75.4(3) . . ?
C4 C3 C2 108.4(5) . . ?
C4 C3 Y1 74.6(3) . . ?
C2 C3 Y1 75.0(3) . . ?
C3 C4 C5 108.9(5) . . ?
C3 C4 Y1 75.9(3) . . ?
C5 C4 Y1 75.2(3) . . ?
C4 C5 C1 106.0(5) . . ?
C4 C5 Y1 74.7(3) . . ?
C1 C5 Y1 73.8(3) . . ?
C10 C6 C7 107.4(5) . . ?
C10 C6 Y1 75.8(3) . . ?
C7 C6 Y1 74.2(3) . . ?
C8 C7 C6 107.6(5) . . ?
C8 C7 Y1 75.7(3) . . ?
C6 C7 Y1 74.6(3) . . ?
C9 C8 C7 107.5(5) . . ?
C9 C8 Y1 75.1(3) . . ?
C7 C8 Y1 74.0(3) . . ?
C8 C9 C10 109.3(5) . . ?
C8 C9 Y1 75.0(3) . . ?
C10 C9 Y1 74.9(3) . . ?
C6 C10 C9 108.2(5) . . ?
C6 C10 Y1 74.4(3) . . ?
C9 C10 Y1 74.9(3) . . ?
N1 C11 O1 117.0(4) . . ?
N1 C11 S1 128.8(3) . . ?
O1 C11 S1 114.2(3) . . ?
N1 C11 Y1 59.4(2) . 2_656 ?
O1 C11 Y1 57.56(18) . 2_656 ?
S1 C11 Y1 171.7(2) . 2_656 ?
C13 C12 C17 118.9(4) . . ?
C13 C12 N1 121.4(4) . . ?
C17 C12 N1 119.7(4) . . ?
C12 C13 C14 120.8(4) . . ?
C15 C14 C13 119.8(4) . . ?
C16 C15 C14 120.1(5) . . ?
C15 C16 C17 120.0(5) . . ?
C16 C17 C12 120.4(4) . . ?
C23 C18 C19 118.4(4) . . ?
C23 C18 S1 120.5(4) . . ?
C19 C18 S1 120.9(4) . . ?
C20 C19 C18 119.7(5) . . ?
C21 C20 C19 122.1(5) . . ?
C20 C21 N2 121.6(5) . . ?
C20 C21 C22 117.1(5) . . ?
N2 C21 C22 121.4(5) . . ?
C23 C22 C21 121.4(5) . . ?
C22 C23 C18 121.2(5) . . ?
C27 O2 C24 103.5(10) . . ?
O2 C24 C25 114.9(13) . . ?
C26 C25 C24 101.9(13) . . ?
C25 C26 C27 107.8(12) . . ?
O2 C27 C26 108.4(10) . . ?

loop_
_geom_bond_atom_site_label_1
_geom_bond_atom_site_label_2
_geom_bond_distance
_geom_bond_site_symmetry_2
_geom_bond_publ_flag
Y1 O1 2.303(3) . ?
Y1 O1 2.408(2) 2_656 ?
Y1 N1 2.454(3) 2_656 ?
Y1 C1 2.629(5) . ?
Y1 C7 2.631(5) . ?
Y1 C4 2.634(5) . ?
Y1 C6 2.637(5) . ?
Y1 C5 2.640(5) . ?
Y1 C2 2.645(5) . ?
Y1 C3 2.649(5) . ?
Y1 C8 2.652(5) . ?
Y1 C9 2.653(4) . ?
S1 C18 1.771(5) . ?
S1 C11 1.779(4) . ?
N1 C11 1.270(5) . ?
N1 C12 1.428(5) . ?
N1 Y1 2.454(3) 2_656 ?
N2 C21 1.376(6) . ?
O1 C11 1.308(4) . ?
O1 Y1 2.408(2) 2_656 ?
C1 C2 1.335(8) . ?
C1 C5 1.430(8) . ?
C2 C3 1.352(7) . ?
C3 C4 1.345(7) . ?
C4 C5 1.371(8) . ?
C6 C10 1.362(7) . ?
C6 C7 1.418(7) . ?
C7 C8 1.380(7) . ?
C8 C9 1.369(7) . ?
C9 C10 1.382(7) . ?
C11 Y1 2.842(4) 2_656 ?
C12 C13 1.364(5) . ?
C12 C17 1.377(5) . ?
C13 C14 1.375(6) . ?
C14 C15 1.369(7) . ?
C15 C16 1.357(7) . ?
C16 C17 1.377(6) . ?
C18 C23 1.370(6) . ?
C18 C19 1.383(6) . ?
C19 C20 1.381(7) . ?
C20 C21 1.368(7) . ?
C21 C22 1.386(7) . ?
C22 C23 1.362(7) . ?
O2 C27 1.367(11) . ?
O2 C24 1.376(14) . ?
C24 C25 1.424(14) . ?
C25 C26 1.366(14) . ?
C26 C27 1.474(13) . ?

loop_
_geom_hbond_atom_site_label_D
_geom_hbond_atom_site_label_H
_geom_hbond_atom_site_label_A
_geom_hbond_distance_DH
_geom_hbond_distance_HA
_geom_hbond_distance_DA
_geom_hbond_angle_DHA
_geom_hbond_site_symmetry_A
N2 H2B O2 0.86 2.35 3.072(10) 141.3 1_455
